data_4020540
loop_
_publ_author_name
'Hillary M. Peltier'
'Jonathan A. Ellman'

_publ_section_title
;
 N-Sulfinyl Metalloenamine Conjugate Additions:
 Asymmetric Synthesis of Piperidines
;
_journal_name_full 'Journal of Organic Chemistry'
_journal_page_first 7342
_journal_page_last 7345
_journal_paper_doi 10.1021/jo051020s
_journal_volume 70
_journal_year 2005
_chemical_formula_moiety 'C23 H26 F3 N O2 '
_chemical_formula_sum 'C23 H26 F3 N O2'
_chemical_formula_weight 405.46
_space_group_IT_number 19
_symmetry_cell_setting orthorhombic
_symmetry_Int_Tables_number 19
_symmetry_space_group_name_Hall 'P 2ac 2ab'
_symmetry_space_group_name_H-M 'P 21 21 21'
_cell_angle_alpha 90
_cell_angle_beta 90
_cell_angle_gamma 90
_cell_formula_units_Z 4
_cell_length_a 11.567(1)
_cell_length_b 13.101(1)
_cell_length_c 13.604(2)
_cell_measurement_temperature 273.2
_cell_volume 2061.6(4)
_exptl_crystal_density_diffrn 1.306
_cod_original_formula_sum 'C23 H26 F3 N O2 '
_cod_database_code 4020540

loop_
_symmetry_equiv_pos_as_xyz
x,y,z
1/2-x,-y,1/2+z
1/2+x,1/2-y,-z
-x,1/2+y,1/2-z

loop_
_atom_site_label
_atom_site_type_symbol
_atom_site_fract_x
_atom_site_fract_y
_atom_site_fract_z
_atom_site_U_iso_or_equiv
_atom_site_adp_type
_atom_site_occupancy
_atom_site_calc_flag
_atom_site_refinement_flags
_atom_site_disorder_assembly
_atom_site_disorder_group
F1 F -0.1057(1) 0.4389(1) 0.3865(1) 0.0488(5) Uani 1.00 d . . .
F2 F -0.0260(1) 0.3018(1) 0.4400(1) 0.0436(5) Uani 1.00 d . . .
F3 F -0.0885(1) 0.3089(1) 0.2919(1) 0.0519(5) Uani 1.00 d . . .
O1 O 0.1007(1) 0.4756(1) 0.4810(1) 0.0312(5) Uani 1.00 d . . .
O2 O 0.0643(2) 0.4481(1) 0.2304(1) 0.0339(5) Uani 1.00 d . . .
N1 N 0.2459(2) 0.5141(1) 0.3749(1) 0.0253(5) Uani 1.00 d . . .
C1 C 0.3116(2) 0.5617(2) 0.4562(2) 0.0287(7) Uani 1.00 d . . .
C2 C 0.4221(2) 0.5014(2) 0.4721(2) 0.0348(7) Uani 1.00 d . . .
C3 C 0.4956(2) 0.4890(2) 0.3798(2) 0.0373(8) Uani 1.00 d . . .
C4 C 0.4216(2) 0.4421(2) 0.2988(2) 0.0352(7) Uani 1.00 d . . .
C5 C 0.3092(2) 0.5005(2) 0.2798(2) 0.0299(7) Uani 1.00 d . . .
C6 C 0.6014(3) 0.4235(2) 0.3999(3) 0.0563(10) Uani 1.00 d . . .
C7 C 0.3286(2) 0.6012(2) 0.2255(2) 0.0371(8) Uani 1.00 d . . .
C8 C 0.3246(2) 0.6772(2) 0.4430(2) 0.0314(7) Uani 1.00 d . . .
C9 C 0.2277(3) 0.7340(2) 0.4184(2) 0.0390(8) Uani 1.00 d . . .
C10 C 0.2357(3) 0.8400(2) 0.4092(2) 0.0507(9) Uani 1.00 d . . .
C11 C 0.3381(4) 0.8888(2) 0.4250(2) 0.056(1) Uani 1.00 d . . .
C12 C 0.4350(3) 0.8337(2) 0.4493(2) 0.0508(9) Uani 1.00 d . . .
C13 C 0.4279(3) 0.7275(2) 0.4581(2) 0.0379(8) Uani 1.00 d . . .
C14 C 0.1449(2) 0.4685(2) 0.3990(2) 0.0254(6) Uani 1.00 d . . .
C15 C 0.0836(2) 0.3995(2) 0.3219(2) 0.0276(7) Uani 1.00 d . . .
C16 C 0.1579(2) 0.3049(2) 0.3045(2) 0.0254(6) Uani 1.00 d . . .
C17 C 0.2118(2) 0.2578(2) 0.3841(2) 0.0279(6) Uani 1.00 d . . .
C18 C 0.2818(2) 0.1741(2) 0.3701(2) 0.0325(7) Uani 1.00 d . . .
C19 C 0.2992(2) 0.1361(2) 0.2762(2) 0.0366(8) Uani 1.00 d . . .
C20 C 0.2459(3) 0.1823(2) 0.1973(2) 0.0379(7) Uani 1.00 d . . .
C21 C 0.1749(2) 0.2659(2) 0.2111(2) 0.0293(7) Uani 1.00 d . . .
C22 C -0.0343(2) 0.3636(2) 0.3621(2) 0.0363(8) Uani 1.00 d . . .
C23 C 0.0100(3) 0.5472(2) 0.2334(2) 0.0450(9) Uani 1.00 d . . .
H1 H 0.2668 0.5520 0.5139 0.0345 Uiso 1.00 calc . . .
H2 H 0.4669 0.5356 0.5203 0.0429 Uiso 1.00 calc . . .
H3 H 0.4018 0.4354 0.4953 0.0429 Uiso 1.00 calc . . .
H4 H 0.5204 0.5546 0.3588 0.0453 Uiso 1.00 calc . . .
H5 H 0.4661 0.4409 0.2397 0.0417 Uiso 1.00 calc . . .
H6 H 0.4033 0.3739 0.3170 0.0417 Uiso 1.00 calc . . .
H7 H 0.2624 0.4591 0.2385 0.0353 Uiso 1.00 calc . . .
H8 H 0.5780 0.3576 0.4208 0.0680 Uiso 1.00 calc . . .
H9 H 0.6463 0.4177 0.3415 0.0680 Uiso 1.00 calc . . .
H10 H 0.6470 0.4546 0.4498 0.0680 Uiso 1.00 calc . . .
H11 H 0.3769 0.6439 0.2642 0.0444 Uiso 1.00 calc . . .
H12 H 0.3657 0.5875 0.1643 0.0444 Uiso 1.00 calc . . .
H13 H 0.2569 0.6334 0.2142 0.0444 Uiso 1.00 calc . . .
H14 H 0.1558 0.7006 0.4084 0.0470 Uiso 1.00 calc . . .
H15 H 0.1688 0.8781 0.3916 0.0602 Uiso 1.00 calc . . .
H16 H 0.3428 0.9610 0.4194 0.0675 Uiso 1.00 calc . . .
H17 H 0.5064 0.8669 0.4598 0.0602 Uiso 1.00 calc . . .
H18 H 0.4951 0.6898 0.4753 0.0446 Uiso 1.00 calc . . .
H19 H 0.1999 0.2838 0.4486 0.0336 Uiso 1.00 calc . . .
H20 H 0.3180 0.1426 0.4252 0.0400 Uiso 1.00 calc . . .
H21 H 0.3479 0.0784 0.2664 0.0443 Uiso 1.00 calc . . .
H22 H 0.2572 0.1562 0.1328 0.0462 Uiso 1.00 calc . . .
H23 H 0.1375 0.2968 0.1563 0.0361 Uiso 1.00 calc . . .
H24 H -0.0716 0.5410 0.2300 0.0560 Uiso 1.00 calc . . .
H25 H 0.0307 0.5824 0.2921 0.0560 Uiso 1.00 calc . . .
H26 H 0.0358 0.5873 0.1783 0.0560 Uiso 1.00 calc . . .

loop_
_atom_site_aniso_label
_atom_site_aniso_U_11
_atom_site_aniso_U_22
_atom_site_aniso_U_33
_atom_site_aniso_U_12
_atom_site_aniso_U_13
_atom_site_aniso_U_23
F1 0.0294(8) 0.052(1) 0.065(1) 0.0080(8) 0.0019(8) -0.0132(9)
F2 0.0386(9) 0.0436(10) 0.0488(9) -0.0068(8) 0.0130(7) 0.0005(8)
F3 0.0358(9) 0.059(1) 0.061(1) -0.0111(8) -0.0080(8) -0.0184(9)
O1 0.0339(10) 0.0334(9) 0.0264(9) 0.0003(8) 0.0044(8) -0.0049(8)
O2 0.043(1) 0.029(1) 0.0298(9) 0.0102(8) -0.0088(8) -0.0017(8)
N1 0.031(1) 0.026(1) 0.0194(10) -0.0024(9) -0.0010(9) -0.0031(8)
C1 0.036(1) 0.028(1) 0.021(1) -0.006(1) -0.003(1) -0.002(1)
C2 0.038(2) 0.030(1) 0.036(1) -0.008(1) -0.008(1) 0.009(1)
C3 0.031(1) 0.032(1) 0.049(2) -0.001(1) 0.001(1) 0.010(1)
C4 0.035(1) 0.029(1) 0.042(1) -0.000(1) 0.011(1) 0.001(1)
C5 0.035(1) 0.032(1) 0.023(1) -0.003(1) 0.005(1) -0.005(1)
C6 0.038(2) 0.050(2) 0.081(2) 0.002(2) -0.004(2) 0.013(2)
C7 0.052(2) 0.035(1) 0.024(1) -0.001(1) 0.004(1) 0.003(1)
C8 0.049(2) 0.025(1) 0.019(1) -0.003(1) 0.002(1) -0.003(1)
C9 0.054(2) 0.032(2) 0.031(1) 0.001(1) 0.003(1) -0.005(1)
C10 0.084(2) 0.034(2) 0.035(2) 0.014(2) 0.007(2) -0.002(1)
C11 0.105(3) 0.027(2) 0.035(2) -0.010(2) 0.009(2) -0.003(1)
C12 0.081(2) 0.037(2) 0.034(1) -0.025(2) 0.002(2) -0.004(1)
C13 0.053(2) 0.033(1) 0.027(1) -0.011(1) -0.001(1) -0.002(1)
C14 0.027(1) 0.023(1) 0.026(1) 0.005(1) -0.001(1) -0.004(1)
C15 0.028(1) 0.028(1) 0.026(1) 0.003(1) -0.003(1) -0.002(1)
C16 0.026(1) 0.021(1) 0.030(1) -0.002(1) -0.001(1) -0.003(1)
C17 0.034(1) 0.026(1) 0.024(1) -0.003(1) 0.001(1) -0.002(1)
C18 0.036(1) 0.027(1) 0.034(1) 0.002(1) -0.003(1) 0.001(1)
C19 0.039(2) 0.029(1) 0.042(2) 0.008(1) 0.004(1) -0.004(1)
C20 0.049(2) 0.033(1) 0.031(1) 0.003(1) 0.006(1) -0.008(1)
C21 0.037(1) 0.028(1) 0.024(1) -0.000(1) -0.001(1) -0.003(1)
C22 0.026(1) 0.037(2) 0.045(2) -0.000(1) -0.002(1) -0.013(1)
C23 0.055(2) 0.035(2) 0.045(2) 0.019(1) -0.017(1) -0.003(1)

loop_
_geom_bond_atom_site_label_1
_geom_bond_atom_site_label_2
_geom_bond_distance
_geom_bond_site_symmetry_1
_geom_bond_site_symmetry_2
_geom_bond_publ_flag
F1 C22 1.329(3) . . yes
F2 C22 1.336(3) . . yes
F3 C22 1.349(3) . . yes
O1 C14 1.232(3) . . yes
O2 C15 1.416(3) . . yes
O2 C23 1.443(3) . . yes
N1 C1 1.480(3) . . yes
N1 C5 1.497(3) . . yes
N1 C14 1.352(3) . . yes
C1 C2 1.518(4) . . yes
C1 C8 1.531(4) . . yes
C2 C3 1.525(4) . . yes
C3 C4 1.526(4) . . yes
C3 C6 1.520(4) . . yes
C4 C5 1.530(4) . . yes
C5 C7 1.529(4) . . yes
C8 C9 1.387(4) . . yes
C8 C13 1.380(4) . . yes
C9 C10 1.398(4) . . yes
C10 C11 1.363(5) . . yes
C11 C12 1.373(5) . . yes
C12 C13 1.398(4) . . yes
C14 C15 1.556(3) . . yes
C15 C16 1.526(3) . . yes
C15 C22 1.543(4) . . yes
C16 C17 1.393(3) . . yes
C16 C21 1.383(3) . . yes
C17 C18 1.377(4) . . yes
C18 C19 1.386(4) . . yes
C19 C20 1.378(4) . . yes
C20 C21 1.383(4) . . yes
C1 H1 0.949 . . no
C2 H2 0.949 . . no
C2 H3 0.950 . . no
C3 H4 0.949 . . no
C4 H5 0.955 . . no
C4 H6 0.952 . . no
C5 H7 0.951 . . no
C6 H8 0.947 . . no
C6 H9 0.952 . . no
C6 H10 0.952 . . no
C7 H11 0.949 . . no
C7 H12 0.953 . . no
C7 H13 0.943 . . no
C9 H14 0.950 . . no
C10 H15 0.953 . . no
C11 H16 0.951 . . no
C12 H17 0.945 . . no
C13 H18 0.950 . . no
C17 H19 0.952 . . no
C18 H20 0.953 . . no
C19 H21 0.952 . . no
C20 H22 0.951 . . no
C21 H23 0.952 . . no
C23 H24 0.948 . . no
C23 H25 0.953 . . no
C23 H26 0.963 . . no

loop_
_cod_related_entry_id
_cod_related_entry_database
_cod_related_entry_code
1 ChemSpider 21176409
